data_1541844
loop_
_publ_author_name
'Hawthorne, F.C.'

_publ_section_title
;
 The crystal structure of ruizite, a sorosilicate with an (Si4 O13)
 cluster
;
_journal_name_full
;
TMPM. Tschermaks Mineralogische und Petrographische Mitteilungen (1979-)
;
_journal_page_first 135
_journal_page_last 146
_journal_volume 33
_journal_year 1984
_chemical_compound_source 'Wessels mine, Kalahari manganese fields, South Africa'
_chemical_formula_sum 'Ca2 H8 Mn2 O17 Si4'
_chemical_name_mineral Ruizite
_chemical_name_systematic 'Ca2 Mn2 (Si4 O11 (O H)2) (O H)2 (H2 O)2'
_space_group_IT_number 5
_symmetry_space_group_name_Hall 'A 2y'
_symmetry_space_group_name_H-M 'A 1 2 1'
_cell_angle_alpha 90
_cell_angle_beta 91.34
_cell_angle_gamma 90
_cell_formula_units_Z 2
_cell_length_a 11.974
_cell_length_b 6.175
_cell_length_c 9.052
_cell_volume 669.117
_citation_journal_id_ASTM TTMMDZ
_database_code_amcsd 0019985
_exptl_crystal_density_diffrn 2.881
_cod_data_source_file Hawthorne_TTMMDZ_1984_1824.cif
_cod_data_source_block H8Ca2Mn2O17Si4
_cod_original_cell_volume 669.1169
_cod_original_sg_symbol_Hall 'C 2y (z,y,-x)'
_cod_original_formula_sum 'H8 Ca2 Mn2 O17 Si4'
_cod_database_code 1541844

loop_
_space_group_symop_operation_xyz
x,y,z
-x,y,-z
x,y+1/2,z+1/2
-x,y+1/2,-z+1/2

loop_
_atom_site_label
_atom_site_type_symbol
_atom_site_fract_x
_atom_site_fract_y
_atom_site_fract_z
_atom_site_occupancy
_atom_site_U_iso_or_equiv
Si1 Si+4 0.1511 0.0002 0.0357 1 0.0
O8 O-2 0.0459 0.0044 0.3681 1 0.0
O9 O-2 0.2785 -0.0132 0.4435 1 0.0
O7 O-2 0.5946 0.7744 0.8185 1 0.0
Si2 Si+4 0.3953 0.0155 0.1043 1 0.0
H2 H+1 0.34 0.03 0.4 1 0.0
Ca1 Ca+2 0.26 -0.0031 0.7052 1 0.0
O1 O-2 0.0925 -0.0023 0.8735 1 0.0
O3 O-2 0.1224 0.2191 0.1296 1 0.0
Mn1 Mn+3 -0.001 0.25 0.2489 1 0.0
O2 O-2 0.2861 0.0013 -0.0075 1 0.0
O6 O-2 0.3859 0.2065 0.2232 1 0.0
O5 O-2 0.5 0.056 0 1 0.0
H3 H+1 0.23 0.05 0.39 1 0.0
H1 H+1 0.51 0.73 0.22 1 0.0
O4 O-2 0.8657 0.7857 0.8652 1 0.0

loop_
_cod_related_entry_id
_cod_related_entry_database
_cod_related_entry_code
1 AMCSD 0019985
